data_1556147
loop_
_publ_author_name
'R\'emond, Emmanuelle'
'Bayardon, J\'er\^ome'
'Takizawa, Shinobu'
'Rousselin, Yoann'
'Sasai, Hiroaki'
'Jug\'e, Sylvain'

_publ_section_title
;
 o-(Hydroxyalkyl)phenyl P-chirogenic phosphines as functional chiral Lewis
 bases.
;
_journal_issue 8
_journal_name_full 'Organic letters'
_journal_page_first 1870
_journal_page_last 1873
_journal_paper_doi 10.1021/ol400515e
_journal_volume 15
_journal_year 2013
_chemical_absolute_configuration ad
_chemical_formula_moiety 'C29 H28 B Fe O P'
_chemical_formula_sum 'C29 H28 B Fe O P'
_chemical_formula_weight 490.14
_space_group_crystal_system orthorhombic
_space_group_IT_number 19
_space_group_name_Hall 'P 2ac 2ab'
_space_group_name_H-M_alt 'P 21 21 21'
_atom_sites_solution_hydrogens geom
_audit_creation_date 2013-02-05
_audit_creation_method
;
  Olex2 1.2
  (compiled 2012.12.05 svn.r2549, GUI svn.r4385)
;
_audit_update_record
;
2013-02-05 # Formatted by publCIF
;
_cell_angle_alpha 90
_cell_angle_beta 90
_cell_angle_gamma 90
_cell_formula_units_Z 4
_cell_length_a 8.9007(2)
_cell_length_b 14.7910(4)
_cell_length_c 17.7255(5)
_cell_measurement_reflns_used 3008Jerome
_cell_measurement_temperature 115
_cell_measurement_theta_max 27.485
_cell_measurement_theta_min 0.998
_cell_volume 2333.57(11)
_computing_cell_refinement 'DENZO, (Otwinowski & Minor, 1997)'
_computing_data_collection 'Nonius (1998). COLLECT. Nonius BV, Delft, The Netherlands.'
_computing_data_reduction 'DENZO, (Otwinowski & Minor, 1997)'
_computing_molecular_graphics
;
O. V. Dolomanov, L. J. Bourhis, R. J. Gildea, J. A. K. Howard and H. Puschmann,
OLEX2: a complete structure solution, refinement and analysis program.
J. Appl. Cryst. (2009). 42, 339-341.
;
_computing_publication_material
;
O. V. Dolomanov, L. J. Bourhis, R. J. Gildea, J. A. K. Howard and H. Puschmann,
OLEX2: a complete structure solution, refinement and analysis program.
J. Appl. Cryst. (2009). 42, 339-341.
;
_computing_structure_refinement
;
SHELXL, G.M. Sheldrick, Acta Cryst.
(2008). A64, 112-122
;
_computing_structure_solution 'SIR92 (Altomare et al., 1993)'
_diffrn_ambient_temperature 115
_diffrn_detector 'CCD Plate'
_diffrn_detector_area_resol_mean 9
_diffrn_detector_type 'CCD area detector'
_diffrn_measured_fraction_theta_full 0.999
_diffrn_measured_fraction_theta_max 0.998
_diffrn_measurement_device '\k-geometry diffractometer'
_diffrn_measurement_device_type 'Nonius Kappa Apex II'
_diffrn_measurement_method 'CCD rotation images, thick slices'
_diffrn_radiation_collimation '0.6 mm'
_diffrn_radiation_monochromator graphite
_diffrn_radiation_probe x-ray
_diffrn_radiation_type 'Mo K\a~1~'
_diffrn_radiation_wavelength 0.71073
_diffrn_radiation_xray_symbol K-L~3~
_diffrn_reflns_av_unetI/netI 0.0290
_diffrn_reflns_Laue_measured_fraction_full 0.999
_diffrn_reflns_Laue_measured_fraction_max 0.998
_diffrn_reflns_limit_h_max 11
_diffrn_reflns_limit_h_min -11
_diffrn_reflns_limit_k_max 19
_diffrn_reflns_limit_k_min -19
_diffrn_reflns_limit_l_max 23
_diffrn_reflns_limit_l_min -22
_diffrn_reflns_number 5320
_diffrn_reflns_point_group_measured_fraction_full 0.996
_diffrn_reflns_point_group_measured_fraction_max 0.993
_diffrn_reflns_theta_full 25.242
_diffrn_reflns_theta_max 27.503
_diffrn_reflns_theta_min 1.793
_diffrn_source 'X-ray tube'
_diffrn_source_target Mo
_diffrn_source_type 'Siemens KFF Mo 2K-180'
_exptl_absorpt_coefficient_mu 0.735
_exptl_absorpt_correction_type none
_exptl_crystal_colour 'clear light orange'
_exptl_crystal_colour_lustre clear
_exptl_crystal_colour_modifier light
_exptl_crystal_colour_primary orange
_exptl_crystal_density_diffrn 1.395
_exptl_crystal_description prism
_exptl_crystal_F_000 1024
_exptl_crystal_size_max 0.15
_exptl_crystal_size_mid 0.15
_exptl_crystal_size_min 0.06
_refine_diff_density_max 0.311
_refine_diff_density_min -0.301
_refine_diff_density_rms 0.064
_refine_ls_abs_structure_details
;
 Refined as an inversion twin.
;
_refine_ls_abs_structure_Flack 0.08(2)
_refine_ls_extinction_method none
_refine_ls_goodness_of_fit_ref 1.095
_refine_ls_hydrogen_treatment constr
_refine_ls_matrix_type full
_refine_ls_number_parameters 301
_refine_ls_number_reflns 5320
_refine_ls_number_restraints 0
_refine_ls_restrained_S_all 1.095
_refine_ls_R_factor_all 0.0416
_refine_ls_R_factor_gt 0.0376
_refine_ls_shift/su_max 0.000
_refine_ls_shift/su_mean 0.000
_refine_ls_structure_factor_coef Fsqd
_refine_ls_weighting_details
;
 w=1/[\s^2^(Fo^2^)+4.0470P]
 where P=(Fo^2^+2Fc^2^)/3
;
_refine_ls_weighting_scheme calc
_refine_ls_wR_factor_gt 0.0771
_refine_ls_wR_factor_ref 0.0806
_reflns_Friedel_coverage 0.760
_reflns_Friedel_fraction_full 0.993
_reflns_Friedel_fraction_max 0.987
_reflns_number_gt 5084
_reflns_number_total 5320
_reflns_threshold_expression 'I > 2\s(I)'
_cod_data_source_file ol400515e_si_002.cif
_cod_data_source_block 10er02
_cod_database_code 1556147
_olex2_refinement_description
;
1. Fixed Uiso
 At 1.2 times of:
  H24 of C24, H29 of C29, H9 of C9, H10 of C10, H8 of C8, H20 of C20, H23 of
  C23, H11 of C11, H28 of C28, H17 of C17, H6 of C6, H5 of C5, H4 of C4, H3 of
  C3, H2 of C2, H22 of C22, H16 of C16, H15 of C15, H13 of C13, H19 of C19, H25
  of C25, H26 of C26, H21 of C21, H18 of C18
 At 1.5 times of:
  {HA,HB,HC} of B, H of O
2.a Ternary CH refined with riding coordinates:
 C13(H13)
2.b Aromatic/amide H refined with riding coordinates:
 C2(H2), C3(H3), C4(H4), C5(H5), C6(H6), C8(H8), C9(H9), C10(H10), C11(H11),
 C15(H15), C16(H16), C17(H17), C18(H18), C19(H19), C20(H20), C21(H21), C22(H22),
  C23(H23), C24(H24), C25(H25), C26(H26), C28(H28), C29(H29)
2.c Idealised Me refined as rotating group:
 B(HA,HB,HC)
2.d Idealised tetrahedral OH refined as rotating group:
 O(H)
;
_shelx_estimated_absorpt_t_max 0.957
_shelx_estimated_absorpt_t_min 0.898
_shelx_space_group_comment
;
The symmetry employed for this shelxl refinement is uniquely defined
by the following loop, which should always be used as a source of
symmetry information in preference to the above space-group names.
They are only intended as comments.
;
_shelxl_version_number 2012-9

loop_
_space_group_symop_operation_xyz
'x, y, z'
'-x+1/2, -y, z+1/2'
'x+1/2, -y+1/2, -z'
'-x, y+1/2, -z+1/2'

loop_
_atom_site_label
_atom_site_type_symbol
_atom_site_fract_x
_atom_site_fract_y
_atom_site_fract_z
_atom_site_U_iso_or_equiv
_atom_site_adp_type
_atom_site_occupancy
_atom_site_site_symmetry_order
_atom_site_calc_flag
_atom_site_refinement_flags_posn
_atom_site_refinement_flags_adp
Fe Fe 0.95726(5) 0.44350(3) 0.23475(3) 0.01300(11) Uani 1 1 d . .
P P 0.68975(10) 0.54452(6) 0.12639(5) 0.01177(17) Uani 1 1 d . .
O O 0.5037(3) 0.69764(16) -0.03277(15) 0.0174(5) Uani 1 1 d . .
H H 0.4403 0.7396 -0.0303 0.026 Uiso 1 1 calc R U
C1 C 0.6199(4) 0.4383(2) 0.0885(2) 0.0138(7) Uani 1 1 d . .
C2 C 0.6782(4) 0.4042(3) 0.0212(2) 0.0194(8) Uani 1 1 d . .
H2 H 0.7579 0.4348 -0.0037 0.023 Uiso 1 1 calc R U
C3 C 0.6186(5) 0.3249(3) -0.0092(3) 0.0264(9) Uani 1 1 d . .
H3 H 0.6574 0.3016 -0.0553 0.032 Uiso 1 1 calc R U
C4 C 0.5031(5) 0.2798(3) 0.0275(3) 0.0281(10) Uani 1 1 d . .
H4 H 0.4627 0.2260 0.0065 0.034 Uiso 1 1 calc R U
C5 C 0.4464(5) 0.3133(3) 0.0948(2) 0.0234(8) Uani 1 1 d . .
H5 H 0.3683 0.2818 0.1203 0.028 Uiso 1 1 calc R U
C6 C 0.5037(4) 0.3925(2) 0.1250(2) 0.0175(7) Uani 1 1 d . .
H6 H 0.4637 0.4157 0.1708 0.021 Uiso 1 1 calc R U
C7 C 0.5194(4) 0.6099(2) 0.1456(2) 0.0141(7) Uani 1 1 d . .
C8 C 0.4879(4) 0.6336(2) 0.2208(2) 0.0209(8) Uani 1 1 d . .
H8 H 0.5547 0.6151 0.2596 0.025 Uiso 1 1 calc R U
C9 C 0.3610(4) 0.6836(3) 0.2393(2) 0.0218(8) Uani 1 1 d . .
H9 H 0.3411 0.6986 0.2904 0.026 Uiso 1 1 calc R U
C10 C 0.2640(4) 0.7113(3) 0.1831(2) 0.0192(8) Uani 1 1 d . .
H10 H 0.1771 0.7455 0.1955 0.023 Uiso 1 1 calc R U
C11 C 0.2936(4) 0.6891(2) 0.1083(2) 0.0159(7) Uani 1 1 d . .
H11 H 0.2265 0.7087 0.0700 0.019 Uiso 1 1 calc R U
C12 C 0.4203(4) 0.6384(2) 0.0885(2) 0.0128(7) Uani 1 1 d . .
C13 C 0.4459(4) 0.6193(2) 0.00442(19) 0.0130(6) Uani 1 1 d . .
H13 H 0.5252 0.5716 0.0012 0.016 Uiso 1 1 calc R U
C14 C 0.3065(4) 0.5814(2) -0.0337(2) 0.0144(7) Uani 1 1 d . .
C15 C 0.1997(4) 0.6367(2) -0.0682(2) 0.0168(7) Uani 1 1 d . .
H15 H 0.2143 0.7003 -0.0693 0.020 Uiso 1 1 calc R U
C16 C 0.0715(4) 0.5992(3) -0.1013(2) 0.0198(8) Uani 1 1 d . .
H16 H -0.0015 0.6374 -0.1239 0.024 Uiso 1 1 calc R U
C17 C 0.0508(5) 0.5061(3) -0.1010(2) 0.0211(8) Uani 1 1 d . .
H17 H -0.0357 0.4804 -0.1240 0.025 Uiso 1 1 calc R U
C18 C 0.1566(4) 0.4509(3) -0.0673(2) 0.0203(8) Uani 1 1 d . .
H18 H 0.1427 0.3872 -0.0672 0.024 Uiso 1 1 calc R U
C19 C 0.2838(4) 0.4882(2) -0.0334(2) 0.0172(7) Uani 1 1 d . .
H19 H 0.3554 0.4498 -0.0099 0.021 Uiso 1 1 calc R U
C20 C 1.1830(4) 0.4219(3) 0.2396(2) 0.0223(8) Uani 1 1 d . .
H20 H 1.2500 0.4494 0.2744 0.027 Uiso 1 1 calc R U
C21 C 1.1421(4) 0.4569(3) 0.1673(2) 0.0205(8) Uani 1 1 d . .
H21 H 1.1778 0.5115 0.1455 0.025 Uiso 1 1 calc R U
C22 C 1.0394(5) 0.3964(2) 0.1342(2) 0.0184(7) Uani 1 1 d . .
H22 H 0.9934 0.4032 0.0861 0.022 Uiso 1 1 calc R U
C23 C 1.0163(4) 0.3230(2) 0.1850(2) 0.0200(8) Uani 1 1 d . .
H23 H 0.9525 0.2725 0.1768 0.024 Uiso 1 1 calc R U
C24 C 1.1057(4) 0.3388(3) 0.2501(2) 0.0213(8) Uani 1 1 d . .
H24 H 1.1126 0.3006 0.2930 0.026 Uiso 1 1 calc R U
C25 C 0.8273(4) 0.4482(3) 0.3302(2) 0.0196(7) Uani 1 1 d . .
H25 H 0.8296 0.4068 0.3711 0.024 Uiso 1 1 calc R U
C26 C 0.7364(4) 0.4405(3) 0.2651(2) 0.0166(6) Uani 1 1 d . .
H26 H 0.6668 0.3933 0.2550 0.020 Uiso 1 1 calc R U
C27 C 0.7673(4) 0.5167(2) 0.2167(2) 0.0149(7) Uani 1 1 d . .
C28 C 0.8792(4) 0.5708(2) 0.2543(2) 0.0190(8) Uani 1 1 d . .
H28 H 0.9216 0.6254 0.2357 0.023 Uiso 1 1 calc R U
C29 C 0.9149(4) 0.5283(3) 0.3240(2) 0.0205(8) Uani 1 1 d . .
H29 H 0.9852 0.5496 0.3602 0.025 Uiso 1 1 calc R U
B B 0.8349(5) 0.6073(3) 0.0664(3) 0.0176(8) Uani 1 1 d . .
HA H 0.9196 0.5671 0.0556 0.026 Uiso 1 1 calc R U
HB H 0.8709 0.6605 0.0940 0.026 Uiso 1 1 calc R U
HC H 0.7884 0.6266 0.0190 0.026 Uiso 1 1 calc R U

loop_
_atom_site_aniso_label
_atom_site_aniso_U_11
_atom_site_aniso_U_22
_atom_site_aniso_U_33
_atom_site_aniso_U_23
_atom_site_aniso_U_13
_atom_site_aniso_U_12
Fe 0.0123(2) 0.0138(2) 0.0129(2) 0.0008(2) -0.00091(19) 0.0010(2)
P 0.0112(4) 0.0121(4) 0.0121(4) 0.0005(3) 0.0000(3) 0.0007(3)
O 0.0157(13) 0.0156(12) 0.0208(13) 0.0059(10) 0.0025(10) 0.0003(9)
C1 0.0110(15) 0.0125(15) 0.0177(17) 0.0008(14) -0.0037(13) 0.0031(14)
C2 0.0184(18) 0.0241(18) 0.0158(18) -0.0048(15) -0.0010(15) 0.0073(15)
C3 0.025(2) 0.025(2) 0.029(2) -0.0122(17) -0.0061(18) 0.0118(18)
C4 0.031(2) 0.0126(16) 0.040(3) -0.0061(17) -0.0153(19) 0.0049(15)
C5 0.0217(19) 0.0183(17) 0.030(2) 0.0057(15) -0.0105(18) -0.0033(16)
C6 0.0154(17) 0.0195(17) 0.0177(18) 0.0010(15) -0.0028(14) -0.0012(13)
C7 0.0159(17) 0.0109(14) 0.0157(17) -0.0010(12) -0.0003(14) -0.0002(13)
C8 0.024(2) 0.0224(17) 0.0157(19) -0.0005(14) -0.0015(15) 0.0046(15)
C9 0.0240(19) 0.0246(18) 0.0167(18) -0.0039(16) 0.0015(16) 0.0055(15)
C10 0.0162(18) 0.0173(17) 0.024(2) -0.0059(15) 0.0015(15) 0.0046(14)
C11 0.0160(17) 0.0137(15) 0.0181(18) 0.0001(13) -0.0030(14) 0.0029(14)
C12 0.0119(17) 0.0109(15) 0.0156(18) -0.0010(13) 0.0002(13) -0.0011(12)
C13 0.0144(16) 0.0115(14) 0.0131(16) 0.0023(12) 0.0012(15) 0.0029(14)
C14 0.0133(16) 0.0189(17) 0.0109(16) -0.0005(13) 0.0009(14) 0.0004(13)
C15 0.0173(18) 0.0188(17) 0.0142(18) -0.0015(14) 0.0018(15) 0.0039(14)
C16 0.0162(19) 0.0267(19) 0.0164(18) -0.0022(15) -0.0010(15) 0.0032(15)
C17 0.0189(19) 0.0291(19) 0.0154(18) -0.0041(15) -0.0021(17) -0.0019(17)
C18 0.0233(18) 0.0180(17) 0.0196(19) -0.0043(16) 0.0036(14) -0.0051(16)
C19 0.0172(18) 0.0180(17) 0.0163(18) 0.0003(14) 0.0006(15) 0.0009(14)
C20 0.0122(16) 0.0295(19) 0.025(2) -0.0008(16) 0.0011(16) 0.0026(14)
C21 0.0149(17) 0.0233(19) 0.024(2) 0.0045(16) 0.0047(14) 0.0002(15)
C22 0.0193(17) 0.0207(17) 0.0153(17) -0.0009(14) 0.0009(16) 0.0054(16)
C23 0.0216(19) 0.0155(16) 0.0230(19) -0.0019(14) 0.0050(16) 0.0040(14)
C24 0.0205(18) 0.0203(17) 0.023(2) 0.0053(15) 0.0011(15) 0.0078(15)
C25 0.0204(18) 0.0259(18) 0.0125(17) 0.0031(16) 0.0008(14) 0.0064(17)
C26 0.0143(15) 0.0215(16) 0.0141(15) 0.0029(17) 0.0042(14) 0.0012(14)
C27 0.0116(16) 0.0157(16) 0.0174(19) 0.0007(13) -0.0005(14) 0.0020(13)
C28 0.0216(17) 0.0153(16) 0.020(2) -0.0052(14) -0.0041(15) 0.0013(14)
C29 0.024(2) 0.0231(18) 0.0147(18) -0.0076(14) -0.0051(15) 0.0067(14)
B 0.0149(19) 0.0179(19) 0.020(2) 0.0046(16) 0.0016(17) -0.0011(15)

loop_
_atom_type_symbol
_atom_type_description
_atom_type_scat_dispersion_real
_atom_type_scat_dispersion_imag
_atom_type_scat_source
C C 0.0033 0.0016 'International Tables Vol C Tables 4.2.6.8 and 6.1.1.4'
H H 0.0000 0.0000 'International Tables Vol C Tables 4.2.6.8 and 6.1.1.4'
O O 0.0106 0.0060 'International Tables Vol C Tables 4.2.6.8 and 6.1.1.4'
P P 0.1023 0.0942 'International Tables Vol C Tables 4.2.6.8 and 6.1.1.4'
Fe Fe 0.3463 0.8444 'International Tables Vol C Tables 4.2.6.8 and 6.1.1.4'
B B 0.0013 0.0007 'International Tables Vol C Tables 4.2.6.8 and 6.1.1.4'

loop_
_geom_angle_atom_site_label_1
_geom_angle_atom_site_label_2
_geom_angle_atom_site_label_3
_geom_angle
C20 Fe C21 40.99(16)
C20 Fe C22 68.35(16)
C20 Fe C23 68.28(16)
C20 Fe C24 40.65(15)
C20 Fe C25 121.82(16)
C20 Fe C26 159.55(15)
C20 Fe C28 118.32(15)
C20 Fe C29 104.14(16)
C21 Fe C22 40.25(16)
C21 Fe C23 68.13(16)
C21 Fe C24 68.42(16)
C21 Fe C25 159.00(16)
C21 Fe C29 122.63(16)
C22 Fe C23 40.62(14)
C22 Fe C24 68.21(15)
C22 Fe C25 158.51(16)
C22 Fe C29 160.65(16)
C24 Fe C23 40.44(16)
C24 Fe C29 118.45(15)
C25 Fe C23 121.81(16)
C25 Fe C24 106.22(15)
C25 Fe C29 40.56(16)
C26 Fe C21 158.92(15)
C26 Fe C22 124.50(16)
C26 Fe C23 109.93(16)
C26 Fe C24 124.69(15)
C26 Fe C25 40.44(14)
C26 Fe C29 68.46(16)
C27 Fe C20 155.61(15)
C27 Fe C21 121.74(15)
C27 Fe C22 109.94(15)
C27 Fe C23 127.34(15)
C27 Fe C24 163.23(15)
C27 Fe C25 69.07(14)
C27 Fe C26 41.51(14)
C27 Fe C28 41.47(14)
C27 Fe C29 69.13(15)
C28 Fe C21 106.52(16)
C28 Fe C22 125.74(15)
C28 Fe C23 163.97(15)
C28 Fe C24 153.40(16)
C28 Fe C25 68.67(16)
C28 Fe C26 69.28(15)
C28 Fe C29 40.73(15)
C29 Fe C23 154.99(16)
C1 P C7 104.03(16)
C1 P B 116.44(18)
C7 P B 113.95(17)
C27 P C1 105.26(16)
C27 P C7 105.91(17)
C27 P B 110.35(18)
C13 O H 109.5
C2 C1 P 120.1(3)
C2 C1 C6 119.7(3)
C6 C1 P 120.1(3)
C1 C2 H2 120.2
C1 C2 C3 119.6(4)
C3 C2 H2 120.2
C2 C3 H3 119.9
C4 C3 C2 120.2(4)
C4 C3 H3 119.9
C3 C4 H4 119.9
C5 C4 C3 120.2(4)
C5 C4 H4 119.9
C4 C5 H5 120.0
C6 C5 C4 120.0(4)
C6 C5 H5 120.0
C1 C6 H6 119.8
C5 C6 C1 120.3(4)
C5 C6 H6 119.8
C8 C7 P 118.3(3)
C8 C7 C12 118.8(3)
C12 C7 P 122.9(3)
C7 C8 H8 119.4
C9 C8 C7 121.3(4)
C9 C8 H8 119.4
C8 C9 H9 120.1
C10 C9 C8 119.7(4)
C10 C9 H9 120.1
C9 C10 H10 120.0
C9 C10 C11 119.9(4)
C11 C10 H10 120.0
C10 C11 H11 119.4
C10 C11 C12 121.2(3)
C12 C11 H11 119.4
C7 C12 C13 123.4(3)
C11 C12 C7 119.0(3)
C11 C12 C13 117.5(3)
O C13 C12 110.6(3)
O C13 H13 106.9
O C13 C14 112.8(3)
C12 C13 H13 106.9
C14 C13 C12 112.3(3)
C14 C13 H13 106.9
C15 C14 C13 122.4(3)
C19 C14 C13 118.8(3)
C19 C14 C15 118.9(3)
C14 C15 H15 119.7
C14 C15 C16 120.5(3)
C16 C15 H15 119.7
C15 C16 H16 120.0
C17 C16 C15 120.0(4)
C17 C16 H16 120.0
C16 C17 H17 120.1
C18 C17 C16 119.8(4)
C18 C17 H17 120.1
C17 C18 H18 119.8
C17 C18 C19 120.4(4)
C19 C18 H18 119.8
C14 C19 C18 120.5(4)
C14 C19 H19 119.8
C18 C19 H19 119.8
Fe C20 H20 125.5
C21 C20 Fe 69.7(2)
C21 C20 H20 126.1
C24 C20 Fe 70.3(2)
C24 C20 H20 126.1
C24 C20 C21 107.9(4)
Fe C21 H21 126.2
C20 C21 Fe 69.3(2)
C20 C21 H21 126.0
C22 C21 Fe 70.1(2)
C22 C21 C20 108.0(3)
C22 C21 H21 126.0
Fe C22 H22 126.1
C21 C22 Fe 69.6(2)
C21 C22 H22 125.9
C21 C22 C23 108.3(3)
C23 C22 Fe 70.0(2)
C23 C22 H22 125.9
Fe C23 H23 126.5
C22 C23 Fe 69.4(2)
C22 C23 H23 126.1
C24 C23 Fe 69.7(2)
C24 C23 C22 107.9(3)
C24 C23 H23 126.1
Fe C24 H24 126.6
C20 C24 Fe 69.0(2)
C20 C24 C23 107.9(3)
C20 C24 H24 126.0
C23 C24 Fe 69.9(2)
C23 C24 H24 126.0
Fe C25 H25 126.7
C26 C25 Fe 69.3(2)
C26 C25 H25 125.7
C26 C25 C29 108.6(3)
C29 C25 Fe 69.9(2)
C29 C25 H25 125.7
Fe C26 H26 126.5
C25 C26 Fe 70.2(2)
C25 C26 H26 125.9
C25 C26 C27 108.3(3)
C27 C26 Fe 69.00(19)
C27 C26 H26 125.9
P C27 Fe 125.7(2)
C26 C27 Fe 69.49(19)
C26 C27 P 129.6(3)
C28 C27 Fe 69.4(2)
C28 C27 P 123.5(3)
C28 C27 C26 106.9(3)
Fe C28 H28 126.2
C27 C28 Fe 69.09(19)
C27 C28 H28 126.0
C29 C28 Fe 70.3(2)
C29 C28 C27 108.1(3)
C29 C28 H28 126.0
Fe C29 H29 127.1
C25 C29 Fe 69.6(2)
C25 C29 C28 108.2(3)
C25 C29 H29 125.9
C28 C29 Fe 69.0(2)
C28 C29 H29 125.9
P B HA 109.5
P B HB 109.5
P B HC 109.5
HA B HB 109.5
HA B HC 109.5
HB B HC 109.5

loop_
_geom_bond_atom_site_label_1
_geom_bond_atom_site_label_2
_geom_bond_distance
Fe C20 2.036(4)
Fe C21 2.043(4)
Fe C22 2.050(4)
Fe C23 2.057(4)
Fe C24 2.054(4)
Fe C25 2.050(4)
Fe C26 2.039(3)
Fe C27 2.032(4)
Fe C28 2.037(3)
Fe C29 2.054(4)
P C1 1.818(4)
P C7 1.831(4)
P C27 1.792(4)
P B 1.913(4)
O H 0.8400
O C13 1.429(4)
C1 C2 1.395(5)
C1 C6 1.396(5)
C2 H2 0.9500
C2 C3 1.397(6)
C3 H3 0.9500
C3 C4 1.388(6)
C4 H4 0.9500
C4 C5 1.387(6)
C5 H5 0.9500
C5 C6 1.385(5)
C6 H6 0.9500
C7 C8 1.405(5)
C7 C12 1.407(5)
C8 H8 0.9500
C8 C9 1.389(5)
C9 H9 0.9500
C9 C10 1.381(6)
C10 H10 0.9500
C10 C11 1.391(5)
C11 H11 0.9500
C11 C12 1.399(5)
C12 C13 1.534(5)
C13 H13 1.0000
C13 C14 1.520(5)
C14 C15 1.395(5)
C14 C19 1.393(5)
C15 H15 0.9500
C15 C16 1.397(5)
C16 H16 0.9500
C16 C17 1.390(5)
C17 H17 0.9500
C17 C18 1.382(6)
C18 H18 0.9500
C18 C19 1.395(5)
C19 H19 0.9500
C20 H20 0.9500
C20 C21 1.428(6)
C20 C24 1.421(5)
C21 H21 0.9500
C21 C22 1.408(5)
C22 H22 0.9500
C22 C23 1.425(5)
C23 H23 0.9500
C23 C24 1.421(6)
C24 H24 0.9500
C25 H25 0.9500
C25 C26 1.413(5)
C25 C29 1.423(6)
C26 H26 0.9500
C26 C27 1.443(5)
C27 C28 1.441(5)
C28 H28 0.9500
C28 C29 1.424(5)
C29 H29 0.9500
B HA 0.9800
B HB 0.9800
B HC 0.9800

loop_
_geom_torsion_atom_site_label_1
_geom_torsion_atom_site_label_2
_geom_torsion_atom_site_label_3
_geom_torsion_atom_site_label_4
_geom_torsion
Fe C20 C21 C22 -59.6(3)
Fe C20 C24 C23 59.3(3)
Fe C21 C22 C23 -59.5(3)
Fe C22 C23 C24 -59.2(3)
Fe C23 C24 C20 -58.7(3)
Fe C25 C26 C27 -58.7(2)
Fe C25 C29 C28 58.4(3)
Fe C26 C27 P 119.9(3)
Fe C26 C27 C28 -59.6(2)
Fe C27 C28 C29 -59.7(3)
Fe C28 C29 C25 -58.7(3)
P C1 C2 C3 -176.9(3)
P C1 C6 C5 177.6(3)
P C7 C8 C9 179.7(3)
P C7 C12 C11 -179.3(3)
P C7 C12 C13 -1.2(5)
P C27 C28 Fe -120.0(3)
P C27 C28 C29 -179.6(3)
O C13 C14 C15 -34.8(5)
O C13 C14 C19 146.0(3)
C1 P C7 C8 116.6(3)
C1 P C7 C12 -64.3(3)
C1 P C27 Fe 69.7(2)
C1 P C27 C26 -22.2(4)
C1 P C27 C28 157.3(3)
C1 C2 C3 C4 -0.5(6)
C2 C1 C6 C5 0.2(5)
C2 C3 C4 C5 -0.2(6)
C3 C4 C5 C6 0.9(6)
C4 C5 C6 C1 -0.9(6)
C6 C1 C2 C3 0.6(5)
C7 P C1 C2 129.8(3)
C7 P C1 C6 -47.7(3)
C7 P C27 Fe 179.6(2)
C7 P C27 C26 87.6(4)
C7 P C27 C28 -92.9(3)
C7 C8 C9 C10 -0.5(6)
C7 C12 C13 O -101.4(4)
C7 C12 C13 C14 131.6(3)
C8 C7 C12 C11 -0.2(5)
C8 C7 C12 C13 177.9(3)
C8 C9 C10 C11 0.1(6)
C9 C10 C11 C12 0.3(6)
C10 C11 C12 C7 -0.3(5)
C10 C11 C12 C13 -178.4(3)
C11 C12 C13 O 76.7(4)
C11 C12 C13 C14 -50.3(4)
C12 C7 C8 C9 0.6(6)
C12 C13 C14 C15 91.0(4)
C12 C13 C14 C19 -88.2(4)
C13 C14 C15 C16 -178.6(3)
C13 C14 C19 C18 179.5(3)
C14 C15 C16 C17 -1.1(6)
C15 C14 C19 C18 0.2(6)
C15 C16 C17 C18 0.7(6)
C16 C17 C18 C19 0.1(6)
C17 C18 C19 C14 -0.6(6)
C19 C14 C15 C16 0.6(6)
C20 C21 C22 Fe 59.1(3)
C20 C21 C22 C23 -0.4(4)
C21 C20 C24 Fe -59.9(3)
C21 C20 C24 C23 -0.6(4)
C21 C22 C23 Fe 59.3(3)
C21 C22 C23 C24 0.0(4)
C22 C23 C24 Fe 59.1(3)
C22 C23 C24 C20 0.3(4)
C24 C20 C21 Fe 60.3(3)
C24 C20 C21 C22 0.6(4)
C25 C26 C27 Fe 59.4(2)
C25 C26 C27 P 179.4(3)
C25 C26 C27 C28 -0.2(4)
C26 C25 C29 Fe -58.7(3)
C26 C25 C29 C28 -0.4(4)
C26 C27 C28 Fe 59.6(2)
C26 C27 C28 C29 0.0(4)
C27 P C1 C2 -119.1(3)
C27 P C1 C6 63.5(3)
C27 P C7 C8 5.9(3)
C27 P C7 C12 -175.0(3)
C27 C28 C29 Fe 58.9(2)
C27 C28 C29 C25 0.2(4)
C29 C25 C26 Fe 59.0(3)
C29 C25 C26 C27 0.3(4)
B P C1 C2 3.5(4)
B P C1 C6 -173.9(3)
B P C7 C8 -115.6(3)
B P C7 C12 63.5(3)
B P C27 Fe -56.7(3)
B P C27 C26 -148.6(3)
B P C27 C28 30.9(4)
